data_4301282
loop_
_publ_author_name
'Nabanita Sadhukhan'
'Jitendra K. Bera'

_publ_contact_author_address
;
Department of Chemistry
IIT Kanpur 208016 INDIA
;
_publ_contact_author_email ' jbera@iitk.ac.in '
_publ_contact_author_fax ' +91 512 259 7436'
_publ_contact_author_name ' Jitendra K. Bera '
_publ_contact_author_phone ' +91 512 259 7336'
_publ_section_title
;
Mixed-Metal Assemblies Involving Ferrocene-Naphthyridine Hybrids
;
_journal_name_full 'Inorganic Chemistry'
_journal_page_first 978
_journal_page_last 990
_journal_paper_doi 10.1021/ic801586d
_journal_volume 48
_journal_year 2009
_chemical_formula_moiety 'C40 H34 Fe2 N4 O5 Rh2, 2(C F3 O3 S), (C H2 Cl2)'
_chemical_formula_sum 'C43 H36 Cl2 F6 Fe2 N4 O11 Rh2 S2'
_chemical_formula_weight 1351.30
_chemical_name_systematic
; 
 ? 
;
_space_group_IT_number 14
_symmetry_cell_setting monoclinic
_symmetry_space_group_name_Hall '-P 2ybc'
_symmetry_space_group_name_H-M 'P 1 21/c 1'
_atom_sites_solution_hydrogens geom
_atom_sites_solution_primary direct
_atom_sites_solution_secondary difmap
_audit_creation_method SHELXL-97
_cell_angle_alpha 90.00
_cell_angle_beta 100.6660(10)
_cell_angle_gamma 90.00
_cell_formula_units_Z 4
_cell_length_a 16.7544(13)
_cell_length_b 13.9924(11)
_cell_length_c 20.2439(15)
_cell_measurement_temperature 100(2)
_cell_measurement_theta_max 26.37
_cell_measurement_theta_min 2.05
_cell_volume 4663.9(6)
_computing_cell_refinement 'Bruker SAINT'
_computing_data_collection 'Bruker APEX'
_computing_data_reduction 'Bruker SAINT'
_computing_molecular_graphics ORTEP
_computing_publication_material ciftab
_computing_structure_refinement 'SHELXL-97 (Sheldrick, 1997)'
_computing_structure_solution 'SHELXS-97 (Sheldrick, 1990)'
_diffrn_ambient_temperature 100(2)
_diffrn_measured_fraction_theta_full 0.994
_diffrn_measured_fraction_theta_max 0.994
_diffrn_measurement_device_type 'Bruker SMART APEX'
_diffrn_measurement_method 'omega scans'
_diffrn_radiation_monochromator graphite
_diffrn_radiation_source 'fine-focus sealed tube'
_diffrn_radiation_type MoK\a
_diffrn_radiation_wavelength 0.71073
_diffrn_reflns_av_R_equivalents 0.0455
_diffrn_reflns_av_sigmaI/netI 0.0586
_diffrn_reflns_limit_h_max 20
_diffrn_reflns_limit_h_min -15
_diffrn_reflns_limit_k_max 17
_diffrn_reflns_limit_k_min -17
_diffrn_reflns_limit_l_max 23
_diffrn_reflns_limit_l_min -25
_diffrn_reflns_number 26588
_diffrn_reflns_theta_full 26.37
_diffrn_reflns_theta_max 26.37
_diffrn_reflns_theta_min 2.05
_exptl_absorpt_coefficient_mu 1.599
_exptl_absorpt_correction_T_max 0.7404
_exptl_absorpt_correction_T_min 0.6907
_exptl_absorpt_correction_type empirical
_exptl_absorpt_process_details SADABS
_exptl_crystal_colour Blue
_exptl_crystal_density_diffrn 1.924
_exptl_crystal_density_method 'not measured'
_exptl_crystal_description Block
_exptl_crystal_F_000 2688
_exptl_crystal_size_max 0.25
_exptl_crystal_size_mid 0.23
_exptl_crystal_size_min 0.20
_refine_diff_density_max 2.600
_refine_diff_density_min -2.808
_refine_diff_density_rms 0.221
_refine_ls_extinction_method none
_refine_ls_goodness_of_fit_ref 1.095
_refine_ls_hydrogen_treatment constr
_refine_ls_matrix_type full
_refine_ls_number_parameters 576
_refine_ls_number_reflns 9479
_refine_ls_number_restraints 26
_refine_ls_restrained_S_all 1.103
_refine_ls_R_factor_all 0.1021
_refine_ls_R_factor_gt 0.0837
_refine_ls_shift/su_max 0.001
_refine_ls_shift/su_mean 0.000
_refine_ls_structure_factor_coef Fsqd
_refine_ls_weighting_details 'calc w=1/[\s^2^(Fo^2^)+(0.0959P)^2^+56.7926P] where P=(Fo^2^+2Fc^2^)/3'
_refine_ls_weighting_scheme calc
_refine_ls_wR_factor_gt 0.2007
_refine_ls_wR_factor_ref 0.2126
_reflns_number_gt 7621
_reflns_number_total 9479
_reflns_threshold_expression >2sigma(I)
_cod_data_source_file ic801586d_si_002_5.cif
_cod_data_source_block compound5
_cod_depositor_comments
;
The following automatic conversions were performed:
'_symmetry_cell_setting' value 'Monoclinic' changed to 'monoclinic'
according to '/home/saulius/struct/CIF-dictionaries/cif_core.dic'
dictionary named 'cif_core.dic' version 2.4.1 from 2010-06-29.

Automatic conversion script
Id: cif_fix_enum 1527 2010-12-29 10:47:43Z saulius 

The following automatic conversions were performed:

'_refine_ls_hydrogen_treatment' value 'constrained' was replaced with
the value 'constr' as specified in the replacement file
'src/cod-tools/trunk/data/replacement-values/replacement_values.lst'.

Automatic conversion script
Id: cif_fix_values 5376 2017-05-30 11:51:03Z andrius 
;
_cod_original_sg_symbol_H-M 'P 21/c'
_cod_database_code 4301282

loop_
_symmetry_equiv_pos_as_xyz
'x, y, z'
'-x, y+1/2, -z+1/2'
'-x, -y, -z'
'x, -y-1/2, z-1/2'

loop_
_atom_site_label
_atom_site_type_symbol
_atom_site_fract_x
_atom_site_fract_y
_atom_site_fract_z
_atom_site_U_iso_or_equiv
_atom_site_adp_type
_atom_site_occupancy
_atom_site_symmetry_multiplicity
_atom_site_calc_flag
_atom_site_refinement_flags
_atom_site_disorder_assembly
_atom_site_disorder_group
Rh1 Rh 0.23127(4) 0.52813(4) 0.10820(3) 0.01492(17) Uani 1 1 d . . .
Cl1S Cl 0.37211(17) 0.7499(2) 0.30961(13) 0.0421(6) Uani 1 1 d . . .
N4 N 0.4024(4) 0.4747(5) 0.0803(3) 0.0219(15) Uani 1 1 d . . .
N1 N 0.2641(4) 0.4941(5) 0.2078(3) 0.0196(15) Uani 1 1 d . . .
C32 C 0.5154(6) 0.3823(7) 0.0572(5) 0.033(2) Uani 1 1 d . . .
H32 H 0.5701 0.3812 0.0505 0.040 Uiso 1 1 calc R . .
Rh2 Rh 0.36077(4) 0.60018(5) 0.10873(3) 0.01889(18) Uani 1 1 d . . .
N2 N 0.3950(5) 0.5550(5) 0.2057(4) 0.0241(16) Uani 1 1 d . . .
C47 C 0.0742(6) 0.2478(7) -0.1002(4) 0.030(2) Uani 1 1 d . . .
H47 H 0.0922 0.2969 -0.1264 0.036 Uiso 1 1 calc R . .
Fe2 Fe 0.06315(7) 0.25780(8) -0.00179(6) 0.0190(3) Uani 1 1 d . . .
O3 O 0.2001(4) 0.5687(4) 0.0102(3) 0.0215(13) Uani 1 1 d . . .
C42 C 0.0122(6) 0.2940(7) 0.0787(5) 0.029(2) Uani 1 1 d . . .
H42 H -0.0334 0.2649 0.0924 0.035 Uiso 1 1 calc R . .
Fe1 Fe 0.04788(9) 0.53487(9) 0.25548(6) 0.0257(3) Uani 1 1 d . . .
O4 O 0.3197(4) 0.6396(4) 0.0108(3) 0.0244(13) Uani 1 1 d . . .
C18 C 0.2112(6) 0.4548(6) 0.2421(4) 0.0229(19) Uani 1 1 d . . .
Cl2S Cl 0.52580(17) 0.8054(2) 0.27110(14) 0.0437(6) Uani 1 1 d . . .
O1 O 0.1940(4) 0.6601(4) 0.1359(3) 0.0219(13) Uani 1 1 d . . .
C15 C 0.3426(6) 0.5092(6) 0.2401(4) 0.026(2) Uani 1 1 d . . .
S2 S 0.6885(2) 0.6287(3) 0.1390(2) 0.0669(10) Uani 1 1 d D . .
O2 O 0.3173(4) 0.7244(4) 0.1398(3) 0.0250(13) Uani 1 1 d . . .
C17 C 0.2390(7) 0.4190(7) 0.3082(4) 0.033(2) Uani 1 1 d . . .
H17 H 0.2020 0.3864 0.3306 0.039 Uiso 1 1 calc R . .
N3 N 0.2757(4) 0.4011(5) 0.0806(3) 0.0175(14) Uani 1 1 d . . .
C40 C 0.0899(5) 0.3957(6) 0.0275(4) 0.0195(17) Uani 1 1 d . . .
H40 H 0.1056 0.4456 0.0008 0.023 Uiso 1 1 calc R . .
O9 O 0.6608(8) 0.5480(9) 0.1006(7) 0.118(5) Uiso 1 1 d D . .
C35 C 0.3567(5) 0.3932(7) 0.0739(4) 0.0237(19) Uani 1 1 d . . .
O5 O 0.4683(4) 0.6909(5) 0.0996(3) 0.0308(15) Uiso 1 1 d . . .
C41 C 0.0086(5) 0.3719(6) 0.0339(4) 0.0233(18) Uani 1 1 d . . .
H41 H -0.0393 0.4031 0.0119 0.028 Uiso 1 1 calc R . .
F4 F 0.7656(8) 0.6772(9) 0.2535(7) 0.134(4) Uiso 1 1 d D . .
C20 C 0.0759(6) 0.5086(6) 0.1642(4) 0.0206(18) Uani 1 1 d . . .
H20 H 0.0961 0.5540 0.1365 0.025 Uiso 1 1 calc R . .
C38 C 0.2314(5) 0.3214(6) 0.0746(4) 0.0184(17) Uani 1 1 d . . .
C11 C 0.4711(6) 0.5706(7) 0.2355(4) 0.028(2) Uani 1 1 d . . .
H11 H 0.5065 0.6017 0.2107 0.033 Uiso 1 1 calc R . .
C39 C 0.1437(5) 0.3299(6) 0.0690(4) 0.0187(17) Uani 1 1 d . . .
C23 C 0.0692(6) 0.3939(6) 0.2438(4) 0.026(2) Uani 1 1 d . . .
H23 H 0.0838 0.3484 0.2788 0.031 Uiso 1 1 calc R . .
O10 O 0.7515(9) 0.6805(11) 0.1134(8) 0.142(6) Uiso 1 1 d D . .
C4 C 0.2210(6) 0.6451(8) -0.0888(4) 0.033(2) Uani 1 1 d . . .
H4A H 0.2060 0.7129 -0.0901 0.049 Uiso 1 1 calc R . .
H4B H 0.1737 0.6068 -0.1088 0.049 Uiso 1 1 calc R . .
H4C H 0.2648 0.6354 -0.1141 0.049 Uiso 1 1 calc R . .
C36 C 0.3433(6) 0.2212(7) 0.0623(4) 0.027(2) Uani 1 1 d . . .
H36 H 0.3657 0.1598 0.0577 0.032 Uiso 1 1 calc R . .
F6 F 0.6813(12) 0.5611(14) 0.2502(12) 0.252(10) Uiso 1 1 d D . .
C34 C 0.3913(6) 0.3038(7) 0.0616(4) 0.029(2) Uani 1 1 d . . .
C21 C -0.0074(6) 0.4875(6) 0.1625(4) 0.0253(19) Uani 1 1 d . . .
H21 H -0.0522 0.5156 0.1334 0.030 Uiso 1 1 calc R . .
C44 C 0.0725(7) 0.1179(6) -0.0288(5) 0.036(2) Uani 1 1 d . . .
H44 H 0.0898 0.0659 0.0007 0.043 Uiso 1 1 calc R . .
C3 C 0.2491(5) 0.6152(6) -0.0177(4) 0.0229(18) Uani 1 1 d . . .
C1 C 0.2444(5) 0.7284(6) 0.1472(4) 0.0251(19) Uani 1 1 d . . .
C19 C 0.1248(6) 0.4498(6) 0.2149(4) 0.0231(19) Uani 1 1 d . . .
C43 C 0.0932(6) 0.2661(6) 0.1000(4) 0.026(2) Uani 1 1 d . . .
H43 H 0.1117 0.2145 0.1295 0.031 Uiso 1 1 calc R . .
C27 C 0.0542(8) 0.6782(7) 0.2702(5) 0.045(3) Uani 1 1 d . . .
H27 H 0.0643 0.7240 0.2381 0.054 Uiso 1 1 calc R . .
C22 C -0.0121(6) 0.4166(6) 0.2121(5) 0.028(2) Uani 1 1 d . . .
H22 H -0.0603 0.3894 0.2223 0.034 Uiso 1 1 calc R . .
C16 C 0.3159(7) 0.4301(7) 0.3395(5) 0.037(2) Uani 1 1 d . . .
H16 H 0.3335 0.4054 0.3835 0.044 Uiso 1 1 calc R . .
C14 C 0.3704(7) 0.4786(7) 0.3064(5) 0.032(2) Uani 1 1 d . . .
C26 C -0.0218(8) 0.6450(7) 0.2775(5) 0.044(3) Uani 1 1 d . . .
H26 H -0.0724 0.6643 0.2515 0.053 Uiso 1 1 calc R . .
C25 C -0.0107(8) 0.5780(7) 0.3301(5) 0.044(3) Uani 1 1 d . . .
H25 H -0.0528 0.5443 0.3457 0.053 Uiso 1 1 calc R . .
C37 C 0.2654(6) 0.2304(7) 0.0697(4) 0.027(2) Uani 1 1 d . . .
H37 H 0.2332 0.1749 0.0716 0.032 Uiso 1 1 calc R . .
C2 C 0.2137(6) 0.8208(6) 0.1723(6) 0.036(2) Uani 1 1 d . . .
H2A H 0.2169 0.8170 0.2210 0.054 Uiso 1 1 calc R . .
H2B H 0.1572 0.8311 0.1503 0.054 Uiso 1 1 calc R . .
H2C H 0.2472 0.8741 0.1618 0.054 Uiso 1 1 calc R . .
C12 C 0.5020(7) 0.5430(7) 0.3024(5) 0.035(2) Uani 1 1 d . . .
H12 H 0.5568 0.5562 0.3223 0.042 Uiso 1 1 calc R . .
C13 C 0.4523(7) 0.4976(8) 0.3375(5) 0.037(2) Uani 1 1 d . . .
H13 H 0.4718 0.4785 0.3826 0.045 Uiso 1 1 calc R . .
C31 C 0.4793(5) 0.4686(7) 0.0726(4) 0.028(2) Uani 1 1 d . . .
H31 H 0.5115 0.5250 0.0776 0.033 Uiso 1 1 calc R . .
C48 C 0.1234(6) 0.1783(7) -0.0617(4) 0.030(2) Uani 1 1 d . . .
H48 H 0.1806 0.1722 -0.0580 0.036 Uiso 1 1 calc R . .
C46 C -0.0080(6) 0.2304(7) -0.0926(5) 0.034(2) Uani 1 1 d . . .
H46 H -0.0543 0.2659 -0.1132 0.040 Uiso 1 1 calc R . .
C33 C 0.4715(6) 0.3019(7) 0.0524(5) 0.031(2) Uani 1 1 d . . .
H33 H 0.4952 0.2432 0.0426 0.038 Uiso 1 1 calc R . .
C45 C -0.0082(7) 0.1516(7) -0.0491(6) 0.041(3) Uani 1 1 d . . .
H45 H -0.0550 0.1252 -0.0356 0.050 Uiso 1 1 calc R . .
C28 C 0.1137(9) 0.6331(8) 0.3179(6) 0.048(3) Uani 1 1 d . . .
H28 H 0.1706 0.6433 0.3240 0.058 Uiso 1 1 calc R . .
C24 C 0.0732(9) 0.5690(7) 0.3558(5) 0.045(3) Uani 1 1 d . . .
H24 H 0.0979 0.5284 0.3913 0.054 Uiso 1 1 calc R . .
C1S C 0.4227(7) 0.8331(8) 0.2652(6) 0.045(3) Uani 1 1 d . . .
H1S1 H 0.3961 0.8335 0.2173 0.054 Uiso 1 1 calc R . .
H1S2 H 0.4177 0.8979 0.2835 0.054 Uiso 1 1 calc R . .
O11 O 0.6256(7) 0.6940(8) 0.1536(6) 0.092(4) Uiso 1 1 d D . .
F5 F 0.7964(9) 0.5377(10) 0.2245(7) 0.143(5) Uiso 1 1 d D . .
C2A C 0.7352(11) 0.6012(13) 0.2208(8) 0.114(7) Uiso 1 1 d D . .
S1 S 0.6264(2) 0.4341(3) 0.4738(3) 0.0816(15) Uani 1 1 d D . .
O6 O 0.5996(5) 0.5185(5) 0.5002(4) 0.0471(19) Uiso 1 1 d D . .
F2 F 0.7716(6) 0.4851(6) 0.5268(4) 0.082(3) Uiso 1 1 d D . .
O8 O 0.6566(7) 0.4628(8) 0.4061(5) 0.092(4) Uiso 1 1 d D . .
F3 F 0.7618(5) 0.3404(6) 0.4874(4) 0.066(2) Uiso 1 1 d D . .
O7 O 0.5760(6) 0.3546(7) 0.4624(5) 0.076(3) Uiso 1 1 d D . .
F1 F 0.7115(7) 0.3775(8) 0.5779(5) 0.113(4) Uiso 1 1 d D . .
C1A C 0.7239(8) 0.4061(10) 0.5143(7) 0.083(5) Uiso 1 1 d D . .

loop_
_atom_site_aniso_label
_atom_site_aniso_U_11
_atom_site_aniso_U_22
_atom_site_aniso_U_33
_atom_site_aniso_U_23
_atom_site_aniso_U_13
_atom_site_aniso_U_12
Rh1 0.0191(3) 0.0129(3) 0.0127(3) 0.0024(2) 0.0028(2) 0.0016(2)
Cl1S 0.0435(15) 0.0420(15) 0.0399(14) -0.0135(11) 0.0052(12) -0.0086(12)
N4 0.025(4) 0.024(4) 0.015(3) 0.004(3) 0.001(3) 0.007(3)
N1 0.027(4) 0.019(3) 0.011(3) 0.006(3) 0.000(3) 0.007(3)
C32 0.028(5) 0.043(6) 0.029(5) 0.009(4) 0.006(4) 0.014(4)
Rh2 0.0183(3) 0.0189(3) 0.0184(3) 0.0046(2) 0.0006(2) 0.0008(3)
N2 0.025(4) 0.023(4) 0.023(4) 0.000(3) 0.001(3) 0.004(3)
C47 0.049(6) 0.022(5) 0.019(4) -0.008(4) 0.004(4) 0.005(4)
Fe2 0.0220(6) 0.0130(6) 0.0231(6) -0.0033(5) 0.0072(5) 0.0014(5)
O3 0.027(3) 0.021(3) 0.014(3) 0.007(2) -0.002(2) 0.002(3)
C42 0.032(5) 0.023(5) 0.041(5) -0.003(4) 0.027(4) 0.003(4)
Fe1 0.0481(9) 0.0145(6) 0.0202(6) 0.0001(5) 0.0210(6) 0.0028(6)
O4 0.023(3) 0.029(3) 0.021(3) 0.011(3) 0.006(2) 0.005(3)
C18 0.043(5) 0.013(4) 0.014(4) 0.001(3) 0.010(4) 0.001(4)
Cl2S 0.0453(16) 0.0397(14) 0.0447(15) -0.0027(12) 0.0047(12) -0.0103(12)
O1 0.022(3) 0.016(3) 0.026(3) -0.002(2) -0.001(2) -0.003(2)
C15 0.041(6) 0.020(4) 0.014(4) -0.001(3) -0.003(4) 0.006(4)
S2 0.0419(19) 0.080(3) 0.076(2) -0.010(2) 0.0032(17) -0.0081(18)
O2 0.027(3) 0.015(3) 0.031(3) 0.000(2) 0.002(3) -0.005(3)
C17 0.058(7) 0.023(5) 0.019(4) 0.012(4) 0.011(4) -0.003(5)
N3 0.027(4) 0.017(3) 0.009(3) -0.003(3) 0.004(3) 0.001(3)
C40 0.029(5) 0.012(4) 0.019(4) -0.007(3) 0.008(3) -0.002(3)
C35 0.025(5) 0.031(5) 0.016(4) 0.006(3) 0.004(3) 0.009(4)
C41 0.025(5) 0.019(4) 0.028(5) -0.002(3) 0.012(4) 0.006(3)
C20 0.035(5) 0.018(4) 0.012(4) -0.004(3) 0.013(3) 0.001(4)
C38 0.026(4) 0.020(4) 0.011(4) -0.002(3) 0.007(3) 0.002(3)
C11 0.025(5) 0.031(5) 0.024(4) -0.002(4) -0.006(4) 0.001(4)
C39 0.029(5) 0.012(4) 0.016(4) -0.006(3) 0.009(3) 0.000(3)
C23 0.042(6) 0.015(4) 0.026(4) -0.005(3) 0.020(4) 0.000(4)
C4 0.026(5) 0.050(6) 0.021(5) 0.015(4) 0.003(4) 0.003(5)
C36 0.032(5) 0.025(5) 0.023(4) 0.004(4) 0.001(4) 0.009(4)
C34 0.030(5) 0.032(5) 0.024(5) 0.004(4) -0.003(4) 0.013(4)
C21 0.032(5) 0.025(5) 0.021(4) 0.001(4) 0.012(4) 0.000(4)
C44 0.055(7) 0.009(4) 0.044(6) -0.008(4) 0.011(5) 0.002(4)
C3 0.020(4) 0.021(4) 0.029(5) 0.006(4) 0.008(4) 0.006(4)
C1 0.023(5) 0.024(5) 0.027(5) 0.008(4) 0.000(4) -0.001(4)
C19 0.040(5) 0.013(4) 0.021(4) -0.006(3) 0.018(4) -0.002(4)
C43 0.047(6) 0.015(4) 0.020(4) 0.004(3) 0.019(4) 0.002(4)
C27 0.104(10) 0.013(4) 0.026(5) 0.000(4) 0.033(6) 0.006(5)
C22 0.040(6) 0.019(4) 0.031(5) 0.001(4) 0.021(4) -0.003(4)
C16 0.054(7) 0.038(6) 0.014(4) 0.008(4) -0.001(4) 0.001(5)
C14 0.048(6) 0.023(5) 0.024(5) -0.004(4) 0.004(4) 0.004(4)
C26 0.087(9) 0.022(5) 0.036(6) 0.000(4) 0.040(6) 0.021(5)
C25 0.086(9) 0.022(5) 0.040(6) 0.000(4) 0.049(6) 0.007(5)
C37 0.030(5) 0.024(5) 0.023(4) 0.002(4) -0.002(4) 0.002(4)
C2 0.028(5) 0.016(4) 0.063(7) -0.012(4) 0.004(5) 0.000(4)
C12 0.036(6) 0.030(5) 0.035(5) -0.003(4) -0.006(4) -0.002(4)
C13 0.044(6) 0.037(6) 0.022(5) 0.002(4) -0.013(4) 0.002(5)
C31 0.018(4) 0.040(5) 0.024(5) 0.013(4) 0.001(4) 0.009(4)
C48 0.033(5) 0.032(5) 0.023(4) -0.021(4) 0.001(4) 0.014(4)
C46 0.031(5) 0.029(5) 0.039(6) -0.011(4) -0.002(4) 0.005(4)
C33 0.036(6) 0.032(5) 0.025(5) 0.002(4) 0.005(4) 0.017(4)
C45 0.033(6) 0.024(5) 0.065(7) -0.017(5) 0.003(5) -0.007(4)
C28 0.081(9) 0.029(6) 0.039(6) -0.019(5) 0.025(6) -0.013(6)
C24 0.094(10) 0.022(5) 0.022(5) -0.007(4) 0.018(6) 0.009(6)
C1S 0.047(7) 0.036(6) 0.045(6) -0.004(5) -0.006(5) -0.012(5)
S1 0.050(2) 0.0406(18) 0.138(4) -0.031(2) -0.026(2) 0.0048(16)

loop_
_atom_type_symbol
_atom_type_description
_atom_type_scat_dispersion_real
_atom_type_scat_dispersion_imag
_atom_type_scat_source
C C 0.0033 0.0016 'International Tables Vol C Tables 4.2.6.8 and 6.1.1.4'
H H 0.0000 0.0000 'International Tables Vol C Tables 4.2.6.8 and 6.1.1.4'
N N 0.0061 0.0033 'International Tables Vol C Tables 4.2.6.8 and 6.1.1.4'
O O 0.0106 0.0060 'International Tables Vol C Tables 4.2.6.8 and 6.1.1.4'
S S 0.1246 0.1234 'International Tables Vol C Tables 4.2.6.8 and 6.1.1.4'
F F 0.0171 0.0103 'International Tables Vol C Tables 4.2.6.8 and 6.1.1.4'
Rh Rh -1.1178 0.9187 'International Tables Vol C Tables 4.2.6.8 and 6.1.1.4'
Fe Fe 0.3463 0.8444 'International Tables Vol C Tables 4.2.6.8 and 6.1.1.4'
Cl Cl 0.1484 0.1585 'International Tables Vol C Tables 4.2.6.8 and 6.1.1.4'

loop_
_geom_angle_atom_site_label_1
_geom_angle_atom_site_label_2
_geom_angle_atom_site_label_3
_geom_angle
_geom_angle_site_symmetry_1
_geom_angle_site_symmetry_3
_geom_angle_publ_flag
O3 Rh1 N3 91.0(2) . . ?
O3 Rh1 N1 177.2(3) . . ?
N3 Rh1 N1 91.2(3) . . ?
O3 Rh1 O1 88.8(2) . . ?
N3 Rh1 O1 176.2(3) . . ?
N1 Rh1 O1 88.9(3) . . ?
O3 Rh1 Rh2 87.49(17) . . ?
N3 Rh1 Rh2 89.5(2) . . ?
N1 Rh1 Rh2 90.9(2) . . ?
O1 Rh1 Rh2 86.65(16) . . ?
C31 N4 C35 118.2(8) . . ?
C31 N4 Rh2 119.0(7) . . ?
C35 N4 Rh2 122.6(6) . . ?
C18 N1 C15 118.8(7) . . ?
C18 N1 Rh1 121.6(6) . . ?
C15 N1 Rh1 119.6(6) . . ?
C33 C32 C31 118.9(9) . . ?
N4 Rh2 O2 178.1(3) . . ?
N4 Rh2 N2 87.4(3) . . ?
O2 Rh2 N2 91.2(3) . . ?
N4 Rh2 O4 91.8(3) . . ?
O2 Rh2 O4 89.7(2) . . ?
N2 Rh2 O4 176.1(3) . . ?
N4 Rh2 O5 98.3(3) . . ?
O2 Rh2 O5 83.1(2) . . ?
N2 Rh2 O5 99.7(3) . . ?
O4 Rh2 O5 84.2(2) . . ?
N4 Rh2 Rh1 89.6(2) . . ?
O2 Rh2 Rh1 89.14(17) . . ?
N2 Rh2 Rh1 88.1(2) . . ?
O4 Rh2 Rh1 88.11(17) . . ?
O5 Rh2 Rh1 169.10(17) . . ?
C11 N2 C15 119.8(8) . . ?
C11 N2 Rh2 117.6(6) . . ?
C15 N2 Rh2 122.6(6) . . ?
C48 C47 C46 107.3(9) . . ?
C48 C47 Fe2 70.0(5) . . ?
C46 C47 Fe2 69.1(5) . . ?
C43 Fe2 C45 122.2(4) . . ?
C43 Fe2 C46 157.1(4) . . ?
C45 Fe2 C46 40.6(4) . . ?
C43 Fe2 C41 68.8(4) . . ?
C45 Fe2 C41 118.5(4) . . ?
C46 Fe2 C41 104.0(4) . . ?
C43 Fe2 C42 40.3(4) . . ?
C45 Fe2 C42 105.2(4) . . ?
C46 Fe2 C42 120.5(4) . . ?
C41 Fe2 C42 40.6(4) . . ?
C43 Fe2 C47 160.7(4) . . ?
C45 Fe2 C47 69.0(5) . . ?
C46 Fe2 C47 41.3(4) . . ?
C41 Fe2 C47 121.9(4) . . ?
C42 Fe2 C47 157.7(4) . . ?
C43 Fe2 C40 69.7(3) . . ?
C45 Fe2 C40 154.9(4) . . ?
C46 Fe2 C40 120.0(4) . . ?
C41 Fe2 C40 41.0(3) . . ?
C42 Fe2 C40 68.6(4) . . ?
C47 Fe2 C40 107.1(4) . . ?
C43 Fe2 C39 41.7(3) . . ?
C45 Fe2 C39 161.0(4) . . ?
C46 Fe2 C39 158.1(4) . . ?
C41 Fe2 C39 69.2(3) . . ?
C42 Fe2 C39 68.7(4) . . ?
C47 Fe2 C39 123.5(4) . . ?
C40 Fe2 C39 41.4(3) . . ?
C43 Fe2 C48 125.1(4) . . ?
C45 Fe2 C48 68.6(4) . . ?
C46 Fe2 C48 68.4(4) . . ?
C41 Fe2 C48 160.0(4) . . ?
C42 Fe2 C48 159.2(4) . . ?
C47 Fe2 C48 40.4(4) . . ?
C40 Fe2 C48 125.4(4) . . ?
C39 Fe2 C48 110.5(4) . . ?
C43 Fe2 C44 107.9(4) . . ?
C45 Fe2 C44 40.7(4) . . ?
C46 Fe2 C44 68.9(4) . . ?
C41 Fe2 C44 155.0(4) . . ?
C42 Fe2 C44 121.0(4) . . ?
C47 Fe2 C44 69.4(4) . . ?
C40 Fe2 C44 163.1(4) . . ?
C39 Fe2 C44 125.9(4) . . ?
C48 Fe2 C44 41.5(4) . . ?
C3 O3 Rh1 120.6(5) . . ?
C43 C42 C41 109.6(8) . . ?
C43 C42 Fe2 69.6(5) . . ?
C41 C42 Fe2 69.7(5) . . ?
C20 Fe1 C23 69.0(3) . . ?
C20 Fe1 C27 107.4(4) . . ?
C23 Fe1 C27 167.1(5) . . ?
C20 Fe1 C26 125.3(4) . . ?
C23 Fe1 C26 152.2(4) . . ?
C27 Fe1 C26 40.0(5) . . ?
C20 Fe1 C19 41.8(3) . . ?
C23 Fe1 C19 41.0(3) . . ?
C27 Fe1 C19 128.2(4) . . ?
C26 Fe1 C19 164.6(4) . . ?
C20 Fe1 C25 162.8(5) . . ?
C23 Fe1 C25 119.6(4) . . ?
C27 Fe1 C25 67.5(4) . . ?
C26 Fe1 C25 40.4(4) . . ?
C19 Fe1 C25 154.1(4) . . ?
C20 Fe1 C28 119.8(4) . . ?
C23 Fe1 C28 129.8(5) . . ?
C27 Fe1 C28 40.3(5) . . ?
C26 Fe1 C28 67.7(6) . . ?
C19 Fe1 C28 109.5(5) . . ?
C25 Fe1 C28 67.8(5) . . ?
C20 Fe1 C22 68.9(3) . . ?
C23 Fe1 C22 41.1(4) . . ?
C27 Fe1 C22 150.5(5) . . ?
C26 Fe1 C22 116.8(5) . . ?
C19 Fe1 C22 69.6(4) . . ?
C25 Fe1 C22 106.9(4) . . ?
C28 Fe1 C22 166.8(4) . . ?
C20 Fe1 C21 40.8(4) . . ?
C23 Fe1 C21 68.7(4) . . ?
C27 Fe1 C21 117.3(4) . . ?
C26 Fe1 C21 105.5(5) . . ?
C19 Fe1 C21 69.7(4) . . ?
C25 Fe1 C21 125.3(5) . . ?
C28 Fe1 C21 152.3(4) . . ?
C22 Fe1 C21 40.7(3) . . ?
C20 Fe1 C24 155.0(5) . . ?
C23 Fe1 C24 109.5(4) . . ?
C27 Fe1 C24 68.2(4) . . ?
C26 Fe1 C24 68.2(5) . . ?
C19 Fe1 C24 120.3(5) . . ?
C25 Fe1 C24 40.4(5) . . ?
C28 Fe1 C24 40.8(5) . . ?
C22 Fe1 C24 127.4(4) . . ?
C21 Fe1 C24 163.7(5) . . ?
C3 O4 Rh2 119.2(5) . . ?
N1 C18 C17 120.0(9) . . ?
N1 C18 C19 122.0(7) . . ?
C17 C18 C19 118.0(8) . . ?
C1 O1 Rh1 119.9(6) . . ?
N1 C15 N2 118.3(7) . . ?
N1 C15 C14 121.9(9) . . ?
N2 C15 C14 119.8(9) . . ?
O9 S2 O10 113.0(8) . . ?
O9 S2 O11 116.0(7) . . ?
O10 S2 O11 111.0(7) . . ?
O9 S2 C2A 113.2(9) . . ?
O10 S2 C2A 102.8(10) . . ?
O11 S2 C2A 99.2(8) . . ?
C1 O2 Rh2 119.1(6) . . ?
C16 C17 C18 121.6(9) . . ?
C38 N3 C35 117.4(7) . . ?
C38 N3 Rh1 121.9(6) . . ?
C35 N3 Rh1 120.4(6) . . ?
C41 C40 C39 107.5(7) . . ?
C41 C40 Fe2 69.2(5) . . ?
C39 C40 Fe2 69.3(4) . . ?
N4 C35 N3 117.5(8) . . ?
N4 C35 C34 120.9(8) . . ?
N3 C35 C34 121.6(8) . . ?
C42 C41 C40 108.1(8) . . ?
C42 C41 Fe2 69.8(5) . . ?
C40 C41 Fe2 69.7(5) . . ?
C21 C20 C19 108.8(7) . . ?
C21 C20 Fe1 70.6(5) . . ?
C19 C20 Fe1 69.6(4) . . ?
N3 C38 C37 122.6(8) . . ?
N3 C38 C39 118.4(7) . . ?
C37 C38 C39 118.9(8) . . ?
N2 C11 C12 123.0(9) . . ?
C40 C39 C43 107.1(8) . . ?
C40 C39 C38 127.4(7) . . ?
C43 C39 C38 125.3(8) . . ?
C40 C39 Fe2 69.3(4) . . ?
C43 C39 Fe2 68.7(5) . . ?
C38 C39 Fe2 122.7(5) . . ?
C19 C23 C22 109.6(8) . . ?
C19 C23 Fe1 69.9(5) . . ?
C22 C23 Fe1 70.2(5) . . ?
C37 C36 C34 119.4(9) . . ?
C33 C34 C36 123.6(9) . . ?
C33 C34 C35 118.4(9) . . ?
C36 C34 C35 117.9(9) . . ?
C20 C21 C22 108.1(8) . . ?
C20 C21 Fe1 68.6(5) . . ?
C22 C21 Fe1 69.6(5) . . ?
C45 C44 C48 106.4(9) . . ?
C45 C44 Fe2 69.1(5) . . ?
C48 C44 Fe2 69.2(5) . . ?
O3 C3 O4 124.6(8) . . ?
O3 C3 C4 117.6(8) . . ?
O4 C3 C4 117.8(8) . . ?
O2 C1 O1 125.1(9) . . ?
O2 C1 C2 118.3(8) . . ?
O1 C1 C2 116.6(8) . . ?
C23 C19 C20 106.1(8) . . ?
C23 C19 C18 123.6(8) . . ?
C20 C19 C18 129.5(8) . . ?
C23 C19 Fe1 69.2(5) . . ?
C20 C19 Fe1 68.6(5) . . ?
C18 C19 Fe1 118.7(6) . . ?
C42 C43 C39 107.7(8) . . ?
C42 C43 Fe2 70.1(5) . . ?
C39 C43 Fe2 69.6(5) . . ?
C26 C27 C28 109.0(10) . . ?
C26 C27 Fe1 70.2(6) . . ?
C28 C27 Fe1 70.6(6) . . ?
C21 C22 C23 107.4(8) . . ?
C21 C22 Fe1 69.7(5) . . ?
C23 C22 Fe1 68.7(5) . . ?
C17 C16 C14 119.1(9) . . ?
C16 C14 C15 118.3(9) . . ?
C16 C14 C13 122.6(9) . . ?
C15 C14 C13 119.1(10) . . ?
C27 C26 C25 107.9(12) . . ?
C27 C26 Fe1 69.8(6) . . ?
C25 C26 Fe1 70.1(6) . . ?
C26 C25 C24 108.8(11) . . ?
C26 C25 Fe1 69.6(5) . . ?
C24 C25 Fe1 70.4(6) . . ?
C36 C37 C38 120.5(9) . . ?
C13 C12 C11 118.7(9) . . ?
C12 C13 C14 119.6(9) . . ?
N4 C31 C32 123.1(9) . . ?
C47 C48 C44 108.9(9) . . ?
C47 C48 Fe2 69.6(5) . . ?
C44 C48 Fe2 69.3(5) . . ?
C45 C46 C47 108.2(9) . . ?
C45 C46 Fe2 69.7(6) . . ?
C47 C46 Fe2 69.6(5) . . ?
C32 C33 C34 120.5(9) . . ?
C46 C45 C44 109.2(10) . . ?
C46 C45 Fe2 69.7(6) . . ?
C44 C45 Fe2 70.1(5) . . ?
C27 C28 C24 107.7(12) . . ?
C27 C28 Fe1 69.2(6) . . ?
C24 C28 Fe1 69.8(6) . . ?
C25 C24 C28 106.6(10) . . ?
C25 C24 Fe1 69.3(6) . . ?
C28 C24 Fe1 69.3(6) . . ?
Cl2S C1S Cl1S 112.2(6) . . ?
F6 C2A F4 111.1(15) . . ?
F6 C2A F5 106.0(14) . . ?
F4 C2A F5 106.8(13) . . ?
F6 C2A S2 107.7(17) . . ?
F4 C2A S2 111.5(13) . . ?
F5 C2A S2 113.7(13) . . ?
O7 S1 O6 120.6(6) . . ?
O7 S1 O8 109.7(6) . . ?
O6 S1 O8 106.8(6) . . ?
O7 S1 C1A 112.8(7) . . ?
O6 S1 C1A 110.6(6) . . ?
O8 S1 C1A 92.4(7) . . ?
F3 C1A F2 109.8(11) . . ?
F3 C1A F1 110.6(11) . . ?
F2 C1A F1 104.0(11) . . ?
F3 C1A S1 117.1(10) . . ?
F2 C1A S1 112.0(10) . . ?
F1 C1A S1 102.3(10) . . ?

loop_
_geom_bond_atom_site_label_1
_geom_bond_atom_site_label_2
_geom_bond_distance
_geom_bond_site_symmetry_2
_geom_bond_publ_flag
Rh1 O3 2.037(5) . ?
Rh1 N3 2.044(7) . ?
Rh1 N1 2.045(6) . ?
Rh1 O1 2.060(6) . ?
Rh1 Rh2 2.3908(9) . ?
Cl1S C1S 1.779(12) . ?
N4 C31 1.330(12) . ?
N4 C35 1.367(12) . ?
N4 Rh2 2.011(7) . ?
N1 C18 1.341(11) . ?
N1 C15 1.373(12) . ?
C32 C33 1.338(15) . ?
C32 C31 1.412(14) . ?
Rh2 O2 2.030(6) . ?
Rh2 N2 2.040(7) . ?
Rh2 O4 2.050(6) . ?
Rh2 O5 2.239(7) . ?
N2 C11 1.323(12) . ?
N2 C15 1.377(12) . ?
C47 C48 1.412(13) . ?
C47 C46 1.436(15) . ?
C47 Fe2 2.040(9) . ?
Fe2 C43 2.032(9) . ?
Fe2 C45 2.033(10) . ?
Fe2 C46 2.033(10) . ?
Fe2 C41 2.037(8) . ?
Fe2 C42 2.039(9) . ?
Fe2 C40 2.044(8) . ?
Fe2 C39 2.044(8) . ?
Fe2 C48 2.045(8) . ?
Fe2 C44 2.047(9) . ?
O3 C3 1.260(10) . ?
C42 C43 1.401(14) . ?
C42 C41 1.413(13) . ?
Fe1 C20 2.023(8) . ?
Fe1 C23 2.026(8) . ?
Fe1 C27 2.027(10) . ?
Fe1 C26 2.032(10) . ?
Fe1 C19 2.035(9) . ?
Fe1 C25 2.039(9) . ?
Fe1 C28 2.046(11) . ?
Fe1 C22 2.047(9) . ?
Fe1 C21 2.048(9) . ?
Fe1 C24 2.053(10) . ?
O4 C3 1.264(11) . ?
C18 C17 1.423(12) . ?
C18 C19 1.453(13) . ?
Cl2S C1S 1.752(12) . ?
O1 C1 1.268(10) . ?
C15 C14 1.404(12) . ?
S2 O9 1.401(12) . ?
S2 O10 1.454(13) . ?
S2 O11 1.465(10) . ?
S2 C2A 1.738(15) . ?
O2 C1 1.258(11) . ?
C17 C16 1.335(15) . ?
N3 C38 1.332(11) . ?
N3 C35 1.394(11) . ?
C40 C41 1.431(12) . ?
C40 C39 1.445(12) . ?
C35 C34 1.419(13) . ?
F4 C2A 1.304(15) . ?
C20 C21 1.421(13) . ?
C20 C19 1.447(12) . ?
C38 C37 1.407(12) . ?
C38 C39 1.457(12) . ?
C11 C12 1.412(13) . ?
C39 C43 1.450(12) . ?
C23 C19 1.422(12) . ?
C23 C22 1.430(14) . ?
C4 C3 1.488(12) . ?
C36 C37 1.346(13) . ?
C36 C34 1.410(14) . ?
F6 C2A 1.298(17) . ?
C34 C33 1.389(14) . ?
C21 C22 1.423(12) . ?
C44 C45 1.420(15) . ?
C44 C48 1.448(15) . ?
C1 C2 1.513(13) . ?
C27 C26 1.389(18) . ?
C27 C28 1.402(18) . ?
C16 C14 1.402(15) . ?
C14 C13 1.425(15) . ?
C26 C25 1.405(14) . ?
C25 C24 1.411(18) . ?
C12 C13 1.349(15) . ?
C46 C45 1.411(15) . ?
C28 C24 1.430(16) . ?
F5 C2A 1.349(16) . ?
S1 O7 1.390(10) . ?
S1 O6 1.403(8) . ?
S1 O8 1.599(11) . ?
S1 C1A 1.731(13) . ?
F2 C1A 1.361(14) . ?
F3 C1A 1.293(13) . ?
F1 C1A 1.399(14) . ?
